data_4129406
loop_
_publ_author_name
'Breitler, Simon'
'Carreira, Erick M.'

_publ_section_title
;
 Formaldehyde N,N-dialkylhydrazones as neutral formyl anion equivalents in
 iridium-catalyzed asymmetric allylic substitution.
;
_journal_issue 16
_journal_name_full 'Journal of the American Chemical Society'
_journal_page_first 5296
_journal_page_last 5299
_journal_paper_doi 10.1021/jacs.5b01951
_journal_volume 137
_journal_year 2015
_chemical_absolute_configuration rmad
_chemical_formula_moiety 'C19 H25 F3 N2 O2'
_chemical_formula_sum 'C19 H25 F3 N2 O2'
_chemical_formula_weight 370.41
_chemical_name_systematic
2,2,2-trifluoro-N-((S)-2-(methoxymethyl)pyrrolidin-1-yl)-N-((2R,3R)-3-phenylpent-4-en-2-yl)acetamide
_space_group_crystal_system orthorhombic
_space_group_IT_number 19
_space_group_name_Hall 'P 2ac 2ab'
_space_group_name_H-M_alt 'P 21 21 21'
_atom_sites_solution_hydrogens geom
_atom_sites_solution_primary iterative
_audit_creation_date 2014-12-19
_audit_creation_method
;
Olex2 1.2
(compiled 2014.11.28 svn.r3106 for OlexSys, GUI svn.r4959)
;
_cell_angle_alpha 90
_cell_angle_beta 90
_cell_angle_gamma 90
_cell_formula_units_Z 4
_cell_length_a 8.2312(5)
_cell_length_b 12.0232(7)
_cell_length_c 18.8874(12)
_cell_measurement_reflns_used 9887
_cell_measurement_temperature 100.0(2)
_cell_measurement_theta_max 27.54
_cell_measurement_theta_min 2.74
_cell_volume 1869.2(2)
_computing_cell_refinement 'Bruker SAINT'
_computing_data_collection 'Bruker APEX2'
_computing_data_reduction 'Bruker SAINT'
_computing_molecular_graphics 'Olex2 (Dolomanov et al., 2009)'
_computing_publication_material 'Olex2 (Dolomanov et al., 2009)'
_computing_structure_refinement 'XL (Sheldrick, 2008)'
_computing_structure_solution 'olex2.solve (Bourhis et al., 2015)'
_diffrn_ambient_temperature 100.0(2)
_diffrn_detector 'Bruker APEX2 area detector'
_diffrn_detector_area_resol_mean 8.33
_diffrn_detector_type 'CCD area detector'
_diffrn_measured_fraction_theta_full 0.985
_diffrn_measured_fraction_theta_max 0.982
_diffrn_measurement_device 'kappa-stage diffractometer'
_diffrn_measurement_device_type 'Bruker Kappa Apex2 Duo'
_diffrn_measurement_method '\w and \f scans'
_diffrn_radiation_monochromator 'focusing graphite'
_diffrn_radiation_probe x-ray
_diffrn_radiation_type MoK\a
_diffrn_radiation_wavelength 0.71073
_diffrn_reflns_av_R_equivalents 0.0222
_diffrn_reflns_av_unetI/netI 0.0144
_diffrn_reflns_Laue_measured_fraction_full 0.985
_diffrn_reflns_Laue_measured_fraction_max 0.982
_diffrn_reflns_limit_h_max 8
_diffrn_reflns_limit_h_min -10
_diffrn_reflns_limit_k_max 15
_diffrn_reflns_limit_k_min -15
_diffrn_reflns_limit_l_max 24
_diffrn_reflns_limit_l_min -24
_diffrn_reflns_number 29343
_diffrn_reflns_point_group_measured_fraction_full 0.990
_diffrn_reflns_point_group_measured_fraction_max 0.986
_diffrn_reflns_theta_full 25.242
_diffrn_reflns_theta_max 27.540
_diffrn_reflns_theta_min 2.008
_diffrn_source 'sealed tube'
_diffrn_standards_number 0
_exptl_absorpt_coefficient_mu 0.105
_exptl_absorpt_correction_T_max 0.7456
_exptl_absorpt_correction_T_min 0.7258
_exptl_absorpt_correction_type multi-scan
_exptl_absorpt_process_details
;
SADABS-2012/1 (Bruker,2012) was used for absorption correction.
wR2(int) was 0.0350 before and 0.0310 after correction.
The Ratio of minimum to maximum transmission is 0.9734.
The \l/2 correction factor is 0.0015.
;
_exptl_crystal_colour 'clear colourless'
_exptl_crystal_colour_lustre clear
_exptl_crystal_colour_primary colourless
_exptl_crystal_density_diffrn 1.316
_exptl_crystal_description plank
_exptl_crystal_F_000 784
_exptl_crystal_size_max 0.4
_exptl_crystal_size_mid 0.2
_exptl_crystal_size_min 0.05
_refine_diff_density_max 0.210
_refine_diff_density_min -0.177
_refine_diff_density_rms 0.032
_refine_ls_abs_structure_details
;
 Flack x determined using 1709 quotients [(I+)-(I-)]/[(I+)+(I-)]
 (Parsons, Flack and Wagner, Acta Cryst. B69 (2013) 249-259).
;
_refine_ls_abs_structure_Flack 0.03(11)
_refine_ls_extinction_method none
_refine_ls_goodness_of_fit_ref 1.034
_refine_ls_hydrogen_treatment constr
_refine_ls_matrix_type full
_refine_ls_number_parameters 237
_refine_ls_number_reflns 4247
_refine_ls_number_restraints 0
_refine_ls_restrained_S_all 1.034
_refine_ls_R_factor_all 0.0287
_refine_ls_R_factor_gt 0.0261
_refine_ls_shift/su_max 0.000
_refine_ls_shift/su_mean 0.000
_refine_ls_structure_factor_coef Fsqd
_refine_ls_weighting_details 'w=1/[\s^2^(Fo^2^)+(0.0351P)^2^+0.3582P] where P=(Fo^2^+2Fc^2^)/3'
_refine_ls_weighting_scheme calc
_refine_ls_wR_factor_gt 0.0646
_refine_ls_wR_factor_ref 0.0661
_reflns_Friedel_coverage 0.759
_reflns_Friedel_fraction_full 0.997
_reflns_Friedel_fraction_max 0.991
_reflns_number_gt 4037
_reflns_number_total 4247
_reflns_threshold_expression 'I > 2\s(I)'
_cod_data_source_file ja5b01951_si_003.cif
_cod_data_source_block mo_ca121214_1_1_0m
_cod_database_code 4129406
_shelxl_version_number 2014/6
_shelx_space_group_comment
;
The symmetry employed for this shelxl refinement is uniquely defined
by the following loop, which should always be used as a source of
symmetry information in preference to the above space-group names.
They are only intended as comments.
;
_shelx_estimated_absorpt_t_max 0.995
_shelx_estimated_absorpt_t_min 0.959
_olex2_refinement_description
;
1. Fixed Uiso
 At 1.2 times of:
  All C(H) groups, All C(H,H) groups
 At 1.5 times of:
  All C(H,H,H) groups
2.a Ternary CH refined with riding coordinates:
 C10(H10), C11(H11), C20(H20)
2.b Secondary CH2 refined with riding coordinates:
 C18(H18A,H18B), C19(H19A,H19B), C22(H22A,H22B), C23(H23A,H23B)
2.c Aromatic/amide H refined with riding coordinates:
 C8(H8), C12(H12), C15(H15), C16(H16), C17(H17), C21(H21)
2.d X=CH2 refined with riding coordinates:
 C26(H26A,H26B)
2.e Idealised Me refined as rotating group:
 C24(H24A,H24B,H24C), C25(H25A,H25B,H25C)
;
_olex2_date_sample_data_collection 18.12.2014
_olex2_date_sample_submission 15.12.2014
_olex2_submission_special_instructions 'No special instructions were received'

loop_
_space_group_symop_operation_xyz
'x, y, z'
'x+1/2, -y+1/2, -z'
'-x, y+1/2, -z+1/2'
'-x+1/2, -y, z+1/2'

loop_
_atom_site_label
_atom_site_type_symbol
_atom_site_fract_x
_atom_site_fract_y
_atom_site_fract_z
_atom_site_U_iso_or_equiv
_atom_site_adp_type
_atom_site_occupancy
_atom_site_site_symmetry_order
_atom_site_calc_flag
_atom_site_refinement_flags_posn
F1 F 0.36283(12) 0.24096(9) 0.61753(5) 0.0262(2) Uani 1 1 d .
F2 F 0.42896(12) 0.41358(9) 0.60232(5) 0.0254(2) Uani 1 1 d .
F3 F 0.23467(11) 0.36953(10) 0.67264(5) 0.0296(2) Uani 1 1 d .
O4 O 0.44129(14) 0.36089(11) 0.77262(6) 0.0251(3) Uani 1 1 d .
N5 N 0.69384(15) 0.26182(10) 0.63588(6) 0.0129(2) Uani 1 1 d .
O6 O 0.91738(14) 0.45371(10) 0.51518(6) 0.0235(3) Uani 1 1 d .
N7 N 0.65121(15) 0.29986(10) 0.70439(6) 0.0135(2) Uani 1 1 d .
C8 C 0.97210(19) 0.35889(12) 0.98979(8) 0.0174(3) Uani 1 1 d .
H8 H 0.9360 0.3628 1.0375 0.021 Uiso 1 1 calc R
C9 C 0.91609(18) 0.37710(12) 0.86467(8) 0.0142(3) Uani 1 1 d .
C10 C 0.76408(18) 0.28528(12) 0.76537(8) 0.0142(3) Uani 1 1 d .
H10 H 0.8709 0.2606 0.7457 0.017 Uiso 1 1 calc R
C11 C 0.79416(19) 0.39673(12) 0.80531(8) 0.0158(3) Uani 1 1 d .
H11 H 0.6891 0.4198 0.8275 0.019 Uiso 1 1 calc R
C12 C 1.1303(2) 0.32831(12) 0.97520(8) 0.0178(3) Uani 1 1 d .
H12 H 1.2021 0.3094 1.0127 0.021 Uiso 1 1 calc R
C13 C 0.38263(19) 0.33830(14) 0.65017(8) 0.0196(3) Uani 1 1 d .
C14 C 0.49761(19) 0.33363(13) 0.71549(8) 0.0165(3) Uani 1 1 d .
C15 C 1.07751(19) 0.34941(12) 0.85040(8) 0.0161(3) Uani 1 1 d .
H15 H 1.1148 0.3470 0.8028 0.019 Uiso 1 1 calc R
C16 C 0.86529(19) 0.38396(12) 0.93494(8) 0.0159(3) Uani 1 1 d .
H16 H 0.7571 0.4059 0.9455 0.019 Uiso 1 1 calc R
C17 C 0.8476(2) 0.48902(13) 0.75674(8) 0.0199(3) Uani 1 1 d .
H17 H 0.9535 0.4848 0.7369 0.024 Uiso 1 1 calc R
C18 C 0.8054(2) 0.12803(13) 0.56179(8) 0.0192(3) Uani 1 1 d .
H18A H 0.7334 0.1400 0.5205 0.023 Uiso 1 1 calc R
H18B H 0.8574 0.0540 0.5578 0.023 Uiso 1 1 calc R
C19 C 0.78500(19) 0.40498(13) 0.55264(8) 0.0184(3) Uani 1 1 d .
H19A H 0.7086 0.3713 0.5183 0.022 Uiso 1 1 calc R
H19B H 0.7260 0.4639 0.5787 0.022 Uiso 1 1 calc R
C20 C 0.84075(17) 0.31596(12) 0.60482(8) 0.0131(3) Uani 1 1 d .
H20 H 0.9093 0.3496 0.6429 0.016 Uiso 1 1 calc R
C21 C 1.18419(19) 0.32528(12) 0.90546(8) 0.0176(3) Uani 1 1 d .
H21 H 1.2940 0.3067 0.8954 0.021 Uiso 1 1 calc R
C22 C 0.93210(19) 0.22044(13) 0.56811(9) 0.0194(3) Uani 1 1 d .
H22A H 0.9715 0.2436 0.5208 0.023 Uiso 1 1 calc R
H22B H 1.0259 0.1958 0.5969 0.023 Uiso 1 1 calc R
C23 C 0.71308(19) 0.13951(12) 0.63078(8) 0.0189(3) Uani 1 1 d .
H23A H 0.6065 0.1015 0.6286 0.023 Uiso 1 1 calc R
H23B H 0.7762 0.1096 0.6711 0.023 Uiso 1 1 calc R
C24 C 0.7039(2) 0.19286(14) 0.81498(8) 0.0215(3) Uani 1 1 d .
H24A H 0.6050 0.2176 0.8392 0.032 Uiso 1 1 calc GR
H24B H 0.7881 0.1761 0.8501 0.032 Uiso 1 1 calc GR
H24C H 0.6802 0.1259 0.7873 0.032 Uiso 1 1 calc GR
C25 C 1.0035(2) 0.53362(14) 0.55531(10) 0.0280(4) Uani 1 1 d .
H25A H 1.0877 0.5677 0.5257 0.042 Uiso 1 1 calc GR
H25B H 1.0544 0.4973 0.5962 0.042 Uiso 1 1 calc GR
H25C H 0.9283 0.5912 0.5719 0.042 Uiso 1 1 calc GR
C26 C 0.7563(3) 0.57546(15) 0.73999(11) 0.0345(4) Uani 1 1 d .
H26A H 0.6498 0.5820 0.7589 0.041 Uiso 1 1 calc R
H26B H 0.7970 0.6311 0.7090 0.041 Uiso 1 1 calc R

loop_
_atom_site_aniso_label
_atom_site_aniso_U_11
_atom_site_aniso_U_22
_atom_site_aniso_U_33
_atom_site_aniso_U_23
_atom_site_aniso_U_13
_atom_site_aniso_U_12
F1 0.0192(5) 0.0344(6) 0.0251(5) -0.0059(4) -0.0041(4) -0.0057(4)
F2 0.0197(5) 0.0347(6) 0.0219(5) 0.0092(4) -0.0018(4) 0.0020(4)
F3 0.0120(5) 0.0513(7) 0.0255(5) 0.0004(5) -0.0002(4) 0.0072(4)
O4 0.0156(6) 0.0430(7) 0.0167(6) -0.0040(5) 0.0028(4) 0.0023(5)
N5 0.0142(6) 0.0127(6) 0.0119(6) -0.0013(5) 0.0021(4) -0.0014(5)
O6 0.0210(6) 0.0246(6) 0.0248(6) 0.0070(5) 0.0049(5) -0.0071(5)
N7 0.0122(6) 0.0174(6) 0.0110(6) -0.0003(5) -0.0001(5) 0.0009(4)
C8 0.0231(8) 0.0149(7) 0.0141(7) -0.0002(6) 0.0010(5) -0.0050(6)
C9 0.0154(7) 0.0118(7) 0.0154(7) -0.0008(5) -0.0021(5) -0.0006(5)
C10 0.0132(7) 0.0165(7) 0.0128(7) 0.0017(5) -0.0020(5) 0.0011(5)
C11 0.0156(7) 0.0167(7) 0.0149(7) -0.0011(5) -0.0023(5) 0.0023(5)
C12 0.0223(8) 0.0125(7) 0.0188(7) 0.0022(6) -0.0070(6) -0.0044(5)
C13 0.0132(7) 0.0287(9) 0.0169(7) 0.0019(6) 0.0007(5) 0.0009(6)
C14 0.0133(7) 0.0209(7) 0.0154(7) 0.0000(6) 0.0002(5) -0.0008(5)
C15 0.0172(7) 0.0152(7) 0.0158(7) -0.0011(6) 0.0027(5) -0.0001(5)
C16 0.0155(7) 0.0147(7) 0.0175(7) -0.0019(6) 0.0021(5) -0.0007(5)
C17 0.0277(8) 0.0163(7) 0.0157(7) -0.0021(6) -0.0036(6) -0.0015(6)
C18 0.0219(7) 0.0144(7) 0.0211(8) -0.0031(6) 0.0015(6) 0.0015(6)
C19 0.0145(7) 0.0203(7) 0.0203(8) 0.0052(6) 0.0000(6) -0.0026(6)
C20 0.0115(7) 0.0141(7) 0.0136(7) -0.0001(5) 0.0012(5) -0.0016(5)
C21 0.0143(7) 0.0149(7) 0.0237(8) -0.0010(6) -0.0021(6) 0.0008(5)
C22 0.0163(7) 0.0192(7) 0.0228(8) -0.0030(6) 0.0035(6) 0.0026(6)
C23 0.0220(8) 0.0125(7) 0.0221(8) -0.0009(6) 0.0014(6) -0.0018(6)
C24 0.0265(8) 0.0208(8) 0.0171(8) 0.0040(6) -0.0038(6) -0.0046(6)
C25 0.0234(9) 0.0182(8) 0.0425(11) 0.0074(8) 0.0004(8) -0.0052(6)
C26 0.0494(12) 0.0200(8) 0.0341(10) 0.0037(7) -0.0053(9) 0.0043(8)

loop_
_atom_type_symbol
_atom_type_description
_atom_type_scat_dispersion_real
_atom_type_scat_dispersion_imag
_atom_type_scat_source
C C 0.0033 0.0016 'International Tables Vol C Tables 4.2.6.8 and 6.1.1.4'
H H 0.0000 0.0000 'International Tables Vol C Tables 4.2.6.8 and 6.1.1.4'
F F 0.0171 0.0103 'International Tables Vol C Tables 4.2.6.8 and 6.1.1.4'
N N 0.0061 0.0033 'International Tables Vol C Tables 4.2.6.8 and 6.1.1.4'
O O 0.0106 0.0060 'International Tables Vol C Tables 4.2.6.8 and 6.1.1.4'

loop_
_geom_angle_atom_site_label_1
_geom_angle_atom_site_label_2
_geom_angle_atom_site_label_3
_geom_angle
N7 N5 C20 114.75(11)
N7 N5 C23 113.96(11)
C23 N5 C20 108.69(11)
C25 O6 C19 113.36(13)
N5 N7 C10 120.90(11)
C14 N7 N5 118.22(12)
C14 N7 C10 120.10(12)
C12 C8 H8 119.8
C12 C8 C16 120.31(14)
C16 C8 H8 119.8
C15 C9 C11 121.47(13)
C16 C9 C11 119.61(13)
C16 C9 C15 118.90(14)
N7 C10 H10 107.2
N7 C10 C11 111.85(11)
N7 C10 C24 110.83(12)
C11 C10 H10 107.2
C24 C10 H10 107.2
C24 C10 C11 112.23(12)
C9 C11 C10 109.15(12)
C9 C11 H11 107.7
C10 C11 H11 107.7
C17 C11 C9 111.72(13)
C17 C11 C10 112.67(12)
C17 C11 H11 107.7
C8 C12 H12 120.1
C8 C12 C21 119.81(14)
C21 C12 H12 120.1
F1 C13 F2 108.49(13)
F1 C13 F3 106.31(13)
F1 C13 C14 114.17(13)
F2 C13 F3 106.47(13)
F2 C13 C14 112.80(13)
F3 C13 C14 108.13(12)
O4 C14 N7 125.22(14)
O4 C14 C13 117.43(14)
N7 C14 C13 117.35(13)
C9 C15 H15 119.8
C21 C15 C9 120.40(14)
C21 C15 H15 119.8
C8 C16 C9 120.43(14)
C8 C16 H16 119.8
C9 C16 H16 119.8
C11 C17 H17 118.0
C26 C17 C11 124.01(17)
C26 C17 H17 118.0
H18A C18 H18B 109.2
C22 C18 H18A 111.4
C22 C18 H18B 111.4
C23 C18 H18A 111.4
C23 C18 H18B 111.4
C23 C18 C22 102.06(12)
O6 C19 H19A 109.1
O6 C19 H19B 109.1
O6 C19 C20 112.28(12)
H19A C19 H19B 107.9
C20 C19 H19A 109.1
C20 C19 H19B 109.1
N5 C20 C19 108.42(12)
N5 C20 H20 110.5
N5 C20 C22 104.33(11)
C19 C20 H20 110.5
C19 C20 C22 112.32(13)
C22 C20 H20 110.5
C12 C21 C15 120.07(14)
C12 C21 H21 120.0
C15 C21 H21 120.0
C18 C22 C20 104.15(12)
C18 C22 H22A 110.9
C18 C22 H22B 110.9
C20 C22 H22A 110.9
C20 C22 H22B 110.9
H22A C22 H22B 108.9
N5 C23 C18 101.53(12)
N5 C23 H23A 111.5
N5 C23 H23B 111.5
C18 C23 H23A 111.5
C18 C23 H23B 111.5
H23A C23 H23B 109.3
C10 C24 H24A 109.5
C10 C24 H24B 109.5
C10 C24 H24C 109.5
H24A C24 H24B 109.5
H24A C24 H24C 109.5
H24B C24 H24C 109.5
O6 C25 H25A 109.5
O6 C25 H25B 109.5
O6 C25 H25C 109.5
H25A C25 H25B 109.5
H25A C25 H25C 109.5
H25B C25 H25C 109.5
C17 C26 H26A 120.0
C17 C26 H26B 120.0
H26A C26 H26B 120.0

loop_
_geom_bond_atom_site_label_1
_geom_bond_atom_site_label_2
_geom_bond_distance
F1 C13 1.333(2)
F2 C13 1.3348(18)
F3 C13 1.3432(18)
O4 C14 1.2194(18)
N5 N7 1.4167(16)
N5 C20 1.4934(18)
N5 C23 1.4822(19)
O6 C19 1.4252(18)
O6 C25 1.414(2)
N7 C10 1.4900(18)
N7 C14 1.3443(19)
C8 H8 0.9500
C8 C12 1.381(2)
C8 C16 1.392(2)
C9 C11 1.523(2)
C9 C15 1.396(2)
C9 C16 1.394(2)
C10 H10 1.0000
C10 C11 1.557(2)
C10 C24 1.536(2)
C11 H11 1.0000
C11 C17 1.505(2)
C12 H12 0.9500
C12 C21 1.390(2)
C13 C14 1.556(2)
C15 H15 0.9500
C15 C21 1.392(2)
C16 H16 0.9500
C17 H17 0.9500
C17 C26 1.321(2)
C18 H18A 0.9900
C18 H18B 0.9900
C18 C22 1.529(2)
C18 C23 1.515(2)
C19 H19A 0.9900
C19 H19B 0.9900
C19 C20 1.526(2)
C20 H20 1.0000
C20 C22 1.538(2)
C21 H21 0.9500
C22 H22A 0.9900
C22 H22B 0.9900
C23 H23A 0.9900
C23 H23B 0.9900
C24 H24A 0.9800
C24 H24B 0.9800
C24 H24C 0.9800
C25 H25A 0.9800
C25 H25B 0.9800
C25 H25C 0.9800
C26 H26A 0.9500
C26 H26B 0.9500

loop_
_geom_torsion_atom_site_label_1
_geom_torsion_atom_site_label_2
_geom_torsion_atom_site_label_3
_geom_torsion_atom_site_label_4
_geom_torsion
F1 C13 C14 O4 -120.44(16)
F1 C13 C14 N7 59.56(18)
F2 C13 C14 O4 115.11(16)
F2 C13 C14 N7 -64.89(18)
F3 C13 C14 O4 -2.4(2)
F3 C13 C14 N7 177.65(13)
N5 N7 C10 C11 127.94(13)
N5 N7 C10 C24 -106.00(15)
N5 N7 C14 O4 174.60(14)
N5 N7 C14 C13 -5.40(19)
N5 C20 C22 C18 16.85(15)
O6 C19 C20 N5 -174.24(12)
O6 C19 C20 C22 -59.49(17)
N7 N5 C20 C19 -100.49(14)
N7 N5 C20 C22 139.63(12)
N7 N5 C23 C18 -163.46(12)
N7 C10 C11 C9 -177.43(11)
N7 C10 C11 C17 -52.71(17)
C8 C12 C21 C15 -2.1(2)
C9 C11 C17 C26 -127.25(18)
C9 C15 C21 C12 0.2(2)
C10 N7 C14 O4 4.6(2)
C10 N7 C14 C13 -175.38(12)
C10 C11 C17 C26 109.45(19)
C11 C9 C15 C21 -176.09(13)
C11 C9 C16 C8 175.60(14)
C12 C8 C16 C9 0.8(2)
C14 N7 C10 C11 -62.36(17)
C14 N7 C10 C24 63.70(17)
C15 C9 C11 C10 66.71(18)
C15 C9 C11 C17 -58.57(19)
C15 C9 C16 C8 -2.7(2)
C16 C8 C12 C21 1.6(2)
C16 C9 C11 C10 -111.60(15)
C16 C9 C11 C17 123.12(15)
C16 C9 C15 C21 2.2(2)
C19 C20 C22 C18 -100.37(14)
C20 N5 N7 C10 -62.06(16)
C20 N5 N7 C14 128.04(14)
C20 N5 C23 C18 -34.12(15)
C22 C18 C23 N5 43.50(14)
C23 N5 N7 C10 64.16(17)
C23 N5 N7 C14 -105.73(15)
C23 N5 C20 C19 130.61(13)
C23 N5 C20 C22 10.73(15)
C23 C18 C22 C20 -37.51(15)
C24 C10 C11 C9 57.28(16)
C24 C10 C11 C17 -178.00(14)
C25 O6 C19 C20 -78.40(17)
